data_2207048
loop_
_publ_author_name
'Imhof, Wolfgang'
'Halbauer, Kathi'
'G\"orls, Helmar'

_publ_section_title
;Tetrakis(<i>tert</i>-butyl
 isocyanide-2\k<i>C</i>)dichloro-1\k<i>Cl</i>,3\k<i>Cl</i>-di-\m-cyano-1\k<i>N</i>:2\k<i>C</i>;2\k<i>C</i>:3\k<i>N</i>-bis[1,3(\h^4^)-cycloocta-1,5-diene]dirhodium(I)ruthenium(II)
;
_journal_coeditor_code OM6262
_journal_issue 10
_journal_name_full 'Acta Crystallographica Section E'
_journal_page_first m2130
_journal_page_last m2132
_journal_paper_doi 10.1107/S1600536805030461
_journal_volume 61
_journal_year 2005
_chemical_formula_iupac '[Rh2 Ru (C N)2 Cl2 (C8 H12)2 (C5 H9 N)4]'
_chemical_formula_moiety 'C38 H60 Cl2 N6 Rh2 Ru'
_chemical_formula_structural 'Ru (C5 H9 N)4 (CN)2 Rh2 Cl2 (C8 H12)2'
_chemical_formula_sum 'C38 H60 Cl2 N6 Rh2 Ru'
_chemical_formula_weight 978.71
_chemical_name_systematic
;
Tetrakis(tert-butyl
isocyanide-2\kC)dichloro-1\kCl,3\kCl-di-\m-cyano-1:3\k^2^N:C;2:3\k^2^C:N-
bis[1,3(\h^4^)-cycloocta-1,5-diene)dirhodium(I)ruthenium(II)
;
_space_group_IT_number 15
_symmetry_cell_setting monoclinic
_symmetry_space_group_name_Hall '-C 2yc'
_symmetry_space_group_name_H-M 'C 1 2/c 1'
_atom_sites_solution_hydrogens geom
_atom_sites_solution_primary direct
_atom_sites_solution_secondary difmap
_cell_angle_alpha 90.00
_cell_angle_beta 118.189(2)
_cell_angle_gamma 90.00
_cell_formula_units_Z 4
_cell_length_a 21.7982(5)
_cell_length_b 11.3347(4)
_cell_length_c 21.4881(8)
_cell_measurement_reflns_used 4052
_cell_measurement_temperature 183(2)
_cell_measurement_theta_max 27.46
_cell_measurement_theta_min 3.34
_cell_volume 4679.5(3)
_computing_cell_refinement 'DENZO (Otwinowski & Minor, 1997)'
_computing_data_collection 'COLLECT (Nonius, 1998)'
_computing_data_reduction DENZO
_computing_molecular_graphics 'XP (Siemens, 1990)'
_computing_publication_material SHELXL97
_computing_structure_refinement 'SHELXL97 (Sheldrick, 1997)'
_computing_structure_solution 'SHELXS97 (Sheldrick, 1990)'
_diffrn_ambient_temperature 183(2)
_diffrn_measured_fraction_theta_full 0.996
_diffrn_measured_fraction_theta_max 0.996
_diffrn_measurement_device_type 'Nonius KappaCCD'
_diffrn_measurement_method '\f and \w'
_diffrn_radiation_monochromator graphite
_diffrn_radiation_source 'fine-focus sealed tube'
_diffrn_radiation_type MoK\a
_diffrn_radiation_wavelength 0.71073
_diffrn_reflns_av_R_equivalents 0.0407
_diffrn_reflns_av_sigmaI/netI 0.0440
_diffrn_reflns_limit_h_max 28
_diffrn_reflns_limit_h_min -28
_diffrn_reflns_limit_k_max 14
_diffrn_reflns_limit_k_min -13
_diffrn_reflns_limit_l_max 27
_diffrn_reflns_limit_l_min -25
_diffrn_reflns_number 16239
_diffrn_reflns_theta_full 27.46
_diffrn_reflns_theta_max 27.46
_diffrn_reflns_theta_min 3.34
_diffrn_standards_number 0
_exptl_absorpt_coefficient_mu 1.160
_exptl_absorpt_correction_type none
_exptl_crystal_colour yellow
_exptl_crystal_density_diffrn 1.389
_exptl_crystal_density_method 'not measured'
_exptl_crystal_description prism
_exptl_crystal_F_000 1992
_exptl_crystal_size_max 0.03
_exptl_crystal_size_mid 0.03
_exptl_crystal_size_min 0.02
_refine_diff_density_max 1.168
_refine_diff_density_min -0.678
_refine_ls_extinction_method none
_refine_ls_goodness_of_fit_ref 1.026
_refine_ls_hydrogen_treatment constr
_refine_ls_matrix_type full
_refine_ls_number_parameters 222
_refine_ls_number_reflns 5332
_refine_ls_number_restraints 0
_refine_ls_restrained_S_all 1.026
_refine_ls_R_factor_all 0.0598
_refine_ls_R_factor_gt 0.0387
_refine_ls_shift/su_max 0.008
_refine_ls_shift/su_mean 0.000
_refine_ls_structure_factor_coef Fsqd
_refine_ls_weighting_details 'calc w = 1/[\s^2^(Fo^2^)+(0.0599P)^2^+3.4513P] where P = (Fo^2^+2Fc^2^)/3'
_refine_ls_weighting_scheme calc
_refine_ls_wR_factor_gt 0.0969
_refine_ls_wR_factor_ref 0.1072
_reflns_number_gt 4052
_reflns_number_total 5332
_reflns_threshold_expression I>2\s(I)
_cod_data_source_file om6262.cif
_cod_data_source_block I
_cod_original_sg_symbol_Hall -C2yc
_cod_original_sg_symbol_H-M 'C 2/c'
_cod_database_code 2207048

loop_
_symmetry_equiv_pos_as_xyz
'x, y, z'
'-x, y, -z+1/2'
'x+1/2, y+1/2, z'
'-x+1/2, y+1/2, -z+1/2'
'-x, -y, -z'
'x, -y, z-1/2'
'-x+1/2, -y+1/2, -z'
'x+1/2, -y+1/2, z-1/2'

loop_
_atom_site_label
_atom_site_fract_x
_atom_site_fract_y
_atom_site_fract_z
_atom_site_U_iso_or_equiv
_atom_site_adp_type
_atom_site_calc_flag
_atom_site_refinement_flags
_atom_site_occupancy
_atom_site_type_symbol
Rh 0.214768(13) 0.26195(3) 0.206642(13) 0.03460(11) Uani d . 1 Rh
Ru 0.0000 0.30911(3) 0.2500 0.03082(12) Uani d S 1 Ru
Cl 0.13491(5) 0.19688(10) 0.09197(5) 0.0528(3) Uani d . 1 Cl
N1 0.13375(16) 0.2924(3) 0.22730(17) 0.0424(7) Uani d . 1 N
N2 0.06527(15) 0.1318(3) 0.37701(16) 0.0406(7) Uani d . 1 N
N3 0.06698(15) 0.4930(3) 0.37428(16) 0.0405(7) Uani d . 1 N
C1 0.08690(19) 0.3030(3) 0.23686(18) 0.0367(8) Uani d . 1 C
C2 0.04166(17) 0.1902(3) 0.32815(19) 0.0357(8) Uani d . 1 C
C3 0.08718(18) 0.0589(3) 0.44061(19) 0.0405(8) Uani d . 1 C
C4 0.1571(2) 0.0076(4) 0.4598(3) 0.0706(14) Uani d . 1 C
H4A 0.1535 -0.0444 0.4217 0.106 Uiso calc R 1 H
H4B 0.1737 -0.0377 0.5036 0.106 Uiso calc R 1 H
H4C 0.1900 0.0715 0.4665 0.106 Uiso calc R 1 H
C5 0.0314(2) -0.0343(5) 0.4228(3) 0.0741(15) Uani d . 1 C
H5A 0.0298 -0.0856 0.3853 0.111 Uiso calc R 1 H
H5B -0.0139 0.0041 0.4066 0.111 Uiso calc R 1 H
H5C 0.0422 -0.0816 0.4649 0.111 Uiso calc R 1 H
C6 0.0904(3) 0.1391(5) 0.4986(2) 0.0765(14) Uani d . 1 C
H6A 0.0440 0.1712 0.4848 0.115 Uiso calc R 1 H
H6B 0.1228 0.2041 0.5060 0.115 Uiso calc R 1 H
H6C 0.1064 0.0940 0.5424 0.115 Uiso calc R 1 H
C7 0.04236(16) 0.4296(3) 0.32708(19) 0.0357(7) Uani d . 1 C
C8 0.09163(17) 0.5680(3) 0.43617(19) 0.0369(8) Uani d . 1 C
C9 0.0298(2) 0.6175(6) 0.4393(3) 0.092(2) Uani d . 1 C
H9A 0.0030 0.6666 0.3975 0.137 Uiso calc R 1 H
H9B 0.0453 0.6657 0.4820 0.137 Uiso calc R 1 H
H9C 0.0005 0.5529 0.4404 0.137 Uiso calc R 1 H
C10 0.1319(3) 0.4911(5) 0.5030(3) 0.0904(18) Uani d . 1 C
H10A 0.1730 0.4569 0.5024 0.136 Uiso calc R 1 H
H10B 0.1016 0.4276 0.5035 0.136 Uiso calc R 1 H
H10C 0.1467 0.5401 0.5452 0.136 Uiso calc R 1 H
C11 0.1405(4) 0.6602(5) 0.4348(3) 0.101(2) Uani d . 1 C
H11A 0.1162 0.7091 0.3924 0.151 Uiso calc R 1 H
H11B 0.1804 0.6216 0.4340 0.151 Uiso calc R 1 H
H11C 0.1569 0.7099 0.4769 0.151 Uiso calc R 1 H
C12 0.2812(2) 0.2407(5) 0.3149(2) 0.0603(13) Uani d . 1 C
H12A 0.2565 0.2281 0.3434 0.072 Uiso calc R 1 H
C13 0.28347(19) 0.3577(5) 0.2968(2) 0.0616(14) Uani d . 1 C
H13A 0.2599 0.4139 0.3146 0.074 Uiso calc R 1 H
C14 0.3441(2) 0.4108(5) 0.2903(3) 0.0796(17) Uani d . 1 C
H14A 0.3498 0.4944 0.3054 0.096 Uiso calc R 1 H
H14B 0.3874 0.3684 0.3223 0.096 Uiso calc R 1 H
C15 0.3340(2) 0.4043(5) 0.2158(3) 0.0696(14) Uani d . 1 C
H15A 0.3801 0.3991 0.2175 0.084 Uiso calc R 1 H
H15B 0.3114 0.4779 0.1906 0.084 Uiso calc R 1 H
C16 0.2899(2) 0.2994(4) 0.1742(2) 0.0479(9) Uani d . 1 C
H16A 0.2707 0.3065 0.1219 0.057 Uiso calc R 1 H
C17 0.29952(19) 0.1843(4) 0.1987(2) 0.0476(10) Uani d . 1 C
H17A 0.2852 0.1236 0.1605 0.057 Uiso calc R 1 H
C18 0.3574(2) 0.1440(5) 0.2694(2) 0.0666(13) Uani d . 1 C
H18A 0.3708 0.0623 0.2649 0.080 Uiso calc R 1 H
H18B 0.3986 0.1951 0.2829 0.080 Uiso calc R 1 H
C19 0.3361(2) 0.1481(6) 0.3268(2) 0.0792(16) Uani d . 1 C
H19A 0.3779 0.1642 0.3724 0.095 Uiso calc R 1 H
H19B 0.3180 0.0696 0.3303 0.095 Uiso calc R 1 H

loop_
_atom_site_aniso_label
_atom_site_aniso_U_11
_atom_site_aniso_U_22
_atom_site_aniso_U_33
_atom_site_aniso_U_12
_atom_site_aniso_U_13
_atom_site_aniso_U_23
Rh 0.03264(16) 0.04679(19) 0.02301(16) 0.00258(11) 0.01202(11) -0.00204(11)
Ru 0.0351(2) 0.0313(2) 0.0279(2) 0.000 0.01643(16) 0.000
Cl 0.0589(6) 0.0628(6) 0.0247(5) -0.0115(5) 0.0099(4) -0.0035(4)
N1 0.0358(15) 0.0553(19) 0.0370(17) 0.0010(14) 0.0179(13) -0.0006(15)
N2 0.0454(16) 0.0392(17) 0.0356(17) 0.0022(13) 0.0178(14) 0.0041(14)
N3 0.0430(16) 0.0402(17) 0.0404(18) -0.0009(13) 0.0215(14) -0.0041(15)
C1 0.0389(18) 0.0389(19) 0.0298(18) 0.0018(15) 0.0141(15) 0.0002(15)
C2 0.0370(17) 0.0381(19) 0.036(2) -0.0005(15) 0.0204(15) -0.0032(16)
C3 0.0406(18) 0.044(2) 0.0321(19) 0.0001(15) 0.0133(15) 0.0091(16)
C4 0.058(3) 0.075(3) 0.080(3) 0.020(2) 0.033(2) 0.035(3)
C5 0.067(3) 0.077(3) 0.053(3) -0.022(2) 0.007(2) 0.024(2)
C6 0.104(4) 0.080(4) 0.046(3) 0.003(3) 0.035(3) -0.002(3)
C7 0.0353(17) 0.0368(18) 0.039(2) 0.0015(14) 0.0205(15) 0.0029(16)
C8 0.0375(17) 0.0359(18) 0.038(2) -0.0023(14) 0.0184(15) -0.0071(15)
C9 0.059(3) 0.126(5) 0.090(4) -0.011(3) 0.035(3) -0.056(4)
C10 0.116(4) 0.072(3) 0.055(3) 0.008(3) 0.018(3) -0.005(3)
C11 0.160(6) 0.089(4) 0.099(5) -0.068(4) 0.098(5) -0.046(4)
C12 0.044(2) 0.105(4) 0.023(2) 0.012(2) 0.0081(17) -0.006(2)
C13 0.039(2) 0.101(4) 0.039(2) -0.007(2) 0.0125(17) -0.035(2)
C14 0.047(2) 0.099(4) 0.087(4) -0.020(3) 0.027(2) -0.047(3)
C15 0.054(3) 0.077(3) 0.089(4) -0.016(2) 0.044(3) -0.016(3)
C16 0.046(2) 0.064(3) 0.042(2) -0.0018(19) 0.0282(18) -0.0070(19)
C17 0.044(2) 0.062(3) 0.042(2) 0.0102(18) 0.0253(18) -0.0059(19)
C18 0.051(2) 0.083(3) 0.061(3) 0.022(2) 0.022(2) 0.001(3)
C19 0.054(3) 0.132(5) 0.039(3) 0.029(3) 0.012(2) 0.018(3)

loop_
_atom_type_symbol
_atom_type_description
_atom_type_scat_dispersion_real
_atom_type_scat_dispersion_imag
_atom_type_scat_source
C C 0.0033 0.0016 'International Tables Vol C Tables 4.2.6.8 and 6.1.1.4'
H H 0.0000 0.0000 'International Tables Vol C Tables 4.2.6.8 and 6.1.1.4'
N N 0.0061 0.0033 'International Tables Vol C Tables 4.2.6.8 and 6.1.1.4'
Cl Cl 0.1484 0.1585 'International Tables Vol C Tables 4.2.6.8 and 6.1.1.4'
Ru Ru -1.2594 0.8363 'International Tables Vol C Tables 4.2.6.8 and 6.1.1.4'
Rh Rh -1.1178 0.9187 'International Tables Vol C Tables 4.2.6.8 and 6.1.1.4'

loop_
_geom_angle_atom_site_label_1
_geom_angle_atom_site_label_2
_geom_angle_atom_site_label_3
_geom_angle_site_symmetry_1
_geom_angle_site_symmetry_3
_geom_angle
_geom_angle_publ_flag
N1 Rh C12 . . 89.62(16) y
N1 Rh C16 . . 157.77(16) y
C12 Rh C16 . . 98.82(18) y
N1 Rh C13 . . 91.42(14) y
C12 Rh C13 . . 38.64(19) y
C16 Rh C13 . . 82.80(16) y
N1 Rh C17 . . 163.92(15) y
C12 Rh C17 . . 82.55(16) y
C16 Rh C17 . . 38.25(17) y
C13 Rh C17 . . 91.18(16) y
N1 Rh Cl . . 89.58(9) y
C12 Rh Cl . . 154.69(15) y
C16 Rh Cl . . 91.29(12) y
C13 Rh Cl . . 166.66(16) y
C17 Rh Cl . . 91.53(11) y
C7 Ru C7 . 2_555 94.1(2) y
C7 Ru C2 . . 85.22(14) y
C7 Ru C2 2_555 . 178.92(14) y
C7 Ru C2 . 2_555 178.92(14) y
C7 Ru C2 2_555 2_555 85.22(14) y
C2 Ru C2 . 2_555 95.5(2) y
C7 Ru C1 . . 92.40(13) y
C7 Ru C1 2_555 . 90.24(13) y
C2 Ru C1 . . 90.60(14) y
C2 Ru C1 2_555 . 86.80(14) y
C7 Ru C1 . 2_555 90.23(13) y
C7 Ru C1 2_555 2_555 92.39(13) y
C2 Ru C1 . 2_555 86.81(14) y
C2 Ru C1 2_555 2_555 90.60(14) y
C1 Ru C1 . 2_555 176.1(2) y
C1 N1 Rh . . 175.8(3) y
C2 N2 C3 . . 172.4(4) y
C7 N3 C8 . . 173.0(3) y
N1 C1 Ru . . 175.3(3) y
N2 C2 Ru . . 172.9(3) y
N2 C3 C4 . . 108.4(3) ?
N2 C3 C6 . . 107.2(3) ?
C4 C3 C6 . . 111.2(4) ?
N2 C3 C5 . . 106.7(3) ?
C4 C3 C5 . . 113.0(4) ?
C6 C3 C5 . . 110.2(4) ?
C3 C4 H4A . . 109.5 ?
C3 C4 H4B . . 109.5 ?
H4A C4 H4B . . 109.5 ?
C3 C4 H4C . . 109.5 ?
H4A C4 H4C . . 109.5 ?
H4B C4 H4C . . 109.5 ?
C3 C5 H5A . . 109.5 ?
C3 C5 H5B . . 109.5 ?
H5A C5 H5B . . 109.5 ?
C3 C5 H5C . . 109.5 ?
H5A C5 H5C . . 109.5 ?
H5B C5 H5C . . 109.5 ?
C3 C6 H6A . . 109.5 ?
C3 C6 H6B . . 109.5 ?
H6A C6 H6B . . 109.5 ?
C3 C6 H6C . . 109.5 ?
H6A C6 H6C . . 109.5 ?
H6B C6 H6C . . 109.5 ?
N3 C7 Ru . . 175.5(3) y
N3 C8 C9 . . 108.1(3) ?
N3 C8 C11 . . 110.4(3) ?
C9 C8 C11 . . 113.9(4) ?
N3 C8 C10 . . 108.7(3) ?
C9 C8 C10 . . 107.4(4) ?
C11 C8 C10 . . 108.2(4) ?
C8 C9 H9A . . 109.5 ?
C8 C9 H9B . . 109.5 ?
H9A C9 H9B . . 109.5 ?
C8 C9 H9C . . 109.5 ?
H9A C9 H9C . . 109.5 ?
H9B C9 H9C . . 109.5 ?
C8 C10 H10A . . 109.5 ?
C8 C10 H10B . . 109.5 ?
H10A C10 H10B . . 109.5 ?
C8 C10 H10C . . 109.5 ?
H10A C10 H10C . . 109.5 ?
H10B C10 H10C . . 109.5 ?
C8 C11 H11A . . 109.5 ?
C8 C11 H11B . . 109.5 ?
H11A C11 H11B . . 109.5 ?
C8 C11 H11C . . 109.5 ?
H11A C11 H11C . . 109.5 ?
H11B C11 H11C . . 109.5 ?
C13 C12 C19 . . 125.2(5) ?
C13 C12 Rh . . 71.2(2) ?
C19 C12 Rh . . 110.1(3) ?
C13 C12 H12A . . 114.1 ?
C19 C12 H12A . . 114.1 ?
Rh C12 H12A . . 114.1 ?
C12 C13 C14 . . 123.5(4) ?
C12 C13 Rh . . 70.2(2) ?
C14 C13 Rh . . 113.0(3) ?
C12 C13 H13A . . 114.2 ?
C14 C13 H13A . . 114.2 ?
Rh C13 H13A . . 114.2 ?
C15 C14 C13 . . 112.4(3) ?
C15 C14 H14A . . 109.1 ?
C13 C14 H14A . . 109.1 ?
C15 C14 H14B . . 109.1 ?
C13 C14 H14B . . 109.1 ?
H14A C14 H14B . . 107.9 ?
C14 C15 C16 . . 113.3(4) ?
C14 C15 H15A . . 108.9 ?
C16 C15 H15A . . 108.9 ?
C14 C15 H15B . . 108.9 ?
C16 C15 H15B . . 108.9 ?
H15A C15 H15B . . 107.7 ?
C17 C16 C15 . . 124.9(4) ?
C17 C16 Rh . . 71.7(2) ?
C15 C16 Rh . . 109.7(3) ?
C17 C16 H16A . . 114.2 ?
C15 C16 H16A . . 114.2 ?
Rh C16 H16A . . 114.2 ?
C16 C17 C18 . . 124.7(4) ?
C16 C17 Rh . . 70.1(2) ?
C18 C17 Rh . . 112.8(3) ?
C16 C17 H17A . . 113.8 ?
C18 C17 H17A . . 113.8 ?
Rh C17 H17A . . 113.8 ?
C19 C18 C17 . . 112.2(3) ?
C19 C18 H18A . . 109.2 ?
C17 C18 H18A . . 109.2 ?
C19 C18 H18B . . 109.2 ?
C17 C18 H18B . . 109.2 ?
H18A C18 H18B . . 107.9 ?
C18 C19 C12 . . 113.9(4) ?
C18 C19 H19A . . 108.8 ?
C12 C19 H19A . . 108.8 ?
C18 C19 H19B . . 108.8 ?
C12 C19 H19B . . 108.8 ?
H19A C19 H19B . . 107.7 ?

loop_
_geom_bond_atom_site_label_1
_geom_bond_atom_site_label_2
_geom_bond_site_symmetry_2
_geom_bond_distance
_geom_bond_publ_flag
Rh N1 . 2.043(3) y
Rh C12 . 2.093(4) y
Rh C16 . 2.105(4) y
Rh C13 . 2.106(4) y
Rh C17 . 2.125(3) y
Rh Cl . 2.3651(9) y
Ru C7 . 2.004(4) y
Ru C7 2_555 2.004(4) ?
Ru C2 . 2.005(4) y
Ru C2 2_555 2.005(4) ?
Ru C1 . 2.044(4) y
Ru C1 2_555 2.044(4) ?
N1 C1 . 1.139(5) y
N2 C2 . 1.138(4) y
N2 C3 . 1.470(4) ?
N3 C7 . 1.148(4) y
N3 C8 . 1.451(4) ?
C3 C4 . 1.497(5) ?
C3 C6 . 1.518(6) ?
C3 C5 . 1.518(5) ?
C8 C9 . 1.490(6) ?
C8 C11 . 1.503(6) ?
C8 C10 . 1.549(6) ?
C4 H4A . 0.9800 ?
C4 H4B . 0.9800 ?
C4 H4C . 0.9800 ?
C5 H5A . 0.9800 ?
C5 H5B . 0.9800 ?
C5 H5C . 0.9800 ?
C6 H6A . 0.9800 ?
C6 H6B . 0.9800 ?
C6 H6C . 0.9800 ?
C9 H9A . 0.9800 ?
C9 H9B . 0.9800 ?
C9 H9C . 0.9800 ?
C10 H10A . 0.9800 ?
C10 H10B . 0.9800 ?
C10 H10C . 0.9800 ?
C11 H11A . 0.9800 ?
C11 H11B . 0.9800 ?
C11 H11C . 0.9800 ?
C12 C13 . 1.389(7) y
C12 C19 . 1.520(6) ?
C12 H12A . 1.0000 ?
C13 C14 . 1.519(6) ?
C13 H13A . 1.0000 ?
C14 C15 . 1.511(7) ?
C14 H14A . 0.9900 ?
C14 H14B . 0.9900 ?
C15 C16 . 1.524(6) ?
C15 H15A . 0.9900 ?
C15 H15B . 0.9900 ?
C16 C17 . 1.386(6) y
C16 H16A . 1.0000 ?
C17 C18 . 1.516(6) ?
C17 H17A . 1.0000 ?
C18 C19 . 1.509(7) ?
C18 H18A . 0.9900 ?
C18 H18B . 0.9900 ?
C19 H19A . 0.9900 ?
C19 H19B . 0.9900 ?

loop_
_geom_hbond_atom_site_label_D
_geom_hbond_atom_site_label_H
_geom_hbond_atom_site_label_A
_geom_hbond_site_symmetry_A
_geom_hbond_distance_HA
_geom_hbond_distance_DA
_geom_hbond_angle_DHA
C9 H9B Cl 6_566 2.733 3.652(5) 156
C5 H5C Cl 6_556 2.835 3.736(5) 153
C11 H11C Cl 6_566 2.929 3.800(5) 149
